data_4326686
loop_
_publ_author_name
'Helle Svendsen'
'Mads Ry Vogel J\/orgensen'
'Jacob Overgaard'
'Yu-Sheng Chen'
'Guillaume Chastanet'
'Jean-Fran\,cois L\'etard'
'Kenichi Kato'
'Masaki Takata'
'Bo B. Iversen'

_publ_section_title
;
 Analysis of the Photomagnetic Properties of Cyano-Bridged
 Heterobimetallic Complexes by X-Ray Diffraction
;
_journal_name_full 'Inorganic Chemistry'
_journal_page_first 10974
_journal_page_last 10984
_journal_paper_doi 10.1021/ic2015258
_journal_volume 50
_journal_year 2011
_chemical_formula_moiety 'Fe C6 N6, Nd C12 H36 N4 O8'
_chemical_formula_sum 'C18 H36 Fe N10 Nd O8'
_chemical_formula_weight 720.66
_chemical_name_systematic
; 
 NdFeDMF Excited State (APS) 
;
_space_group_IT_number 14
_symmetry_cell_setting monoclinic
_symmetry_space_group_name_Hall '-P 2yn'
_symmetry_space_group_name_H-M 'P 1 21/n 1'
_atom_sites_solution_hydrogens geom
_atom_sites_solution_primary direct
_atom_sites_solution_secondary difmap
_audit_creation_method SHELXL-97
_cell_angle_alpha 90.00
_cell_angle_beta 96.7519(15)
_cell_angle_gamma 90.00
_cell_formula_units_Z 4
_cell_length_a 17.3813(4)
_cell_length_b 8.7866(2)
_cell_length_c 19.4646(5)
_cell_measurement_temperature 15(2)
_cell_volume 2952.07(12)
_computing_cell_refinement 'SAINT+ (Bruker-AXS. Madison WI)'
_computing_data_collection 'ApexII (Bruker-AXS, Madison WI'
_computing_data_reduction 'SADABS (Sheldrick, 1997)'
_computing_structure_refinement 'SHELXL-97 (Sheldrick, 1997)'
_computing_structure_solution 'SHELXS-97 (Sheldrick, 1990)'
_diffrn_ambient_temperature 15(2)
_diffrn_measured_fraction_theta_full 0.885
_diffrn_measured_fraction_theta_max 0.686
_diffrn_measurement_method \f-scans
_diffrn_radiation_monochromator graphite
_diffrn_radiation_source 'syncrhotron radiation'
_diffrn_radiation_wavelength 0.41328
_diffrn_reflns_av_R_equivalents 0.0466
_diffrn_reflns_av_sigmaI/netI 0.0803
_diffrn_reflns_limit_h_max 30
_diffrn_reflns_limit_h_min -28
_diffrn_reflns_limit_k_max 17
_diffrn_reflns_limit_k_min 0
_diffrn_reflns_limit_l_max 33
_diffrn_reflns_limit_l_min 0
_diffrn_reflns_number 55465
_diffrn_reflns_theta_full 20.00
_diffrn_reflns_theta_max 23.94
_diffrn_reflns_theta_min 1.23
_exptl_absorpt_coefficient_mu 0.486
_exptl_absorpt_correction_T_max 0.9866
_exptl_absorpt_correction_T_min 0.5062
_exptl_absorpt_correction_type empirical
_exptl_crystal_colour yellow-green
_exptl_crystal_density_diffrn 1.621
_exptl_crystal_description block
_exptl_crystal_F_000 1456
_exptl_crystal_size_max 0.03
_exptl_crystal_size_mid 0.03
_exptl_crystal_size_min 0.02
_refine_diff_density_max 2.813
_refine_diff_density_min -1.514
_refine_diff_density_rms 0.162
_refine_ls_extinction_method none
_refine_ls_goodness_of_fit_ref 1.831
_refine_ls_hydrogen_treatment constr
_refine_ls_matrix_type full
_refine_ls_number_parameters 294
_refine_ls_number_reflns 16046
_refine_ls_number_restraints 32
_refine_ls_restrained_S_all 1.839
_refine_ls_R_factor_all 0.1428
_refine_ls_R_factor_gt 0.0639
_refine_ls_shift/su_max 0.002
_refine_ls_shift/su_mean 0.000
_refine_ls_structure_factor_coef Fsqd
_refine_ls_weighting_details 'calc w=1/[\s^2^(Fo^2^)+(0.0000P)^2^+0.0000P] where P=(Fo^2^+2Fc^2^)/3'
_refine_ls_weighting_scheme calc
_refine_ls_wR_factor_gt 0.1130
_refine_ls_wR_factor_ref 0.1192
_reflns_number_gt 7969
_reflns_number_total 16046
_reflns_threshold_expression >2sigma(I)
_cod_data_source_file ic2015258_si_001_02.cif
_cod_data_source_block NdFeDMF_EXC
_cod_database_code 4326686

loop_
_symmetry_equiv_pos_as_xyz
'x, y, z'
'-x+1/2, y+1/2, -z+1/2'
'-x, -y, -z'
'x-1/2, -y-1/2, z-1/2'

loop_
_atom_site_label
_atom_site_type_symbol
_atom_site_fract_x
_atom_site_fract_y
_atom_site_fract_z
_atom_site_U_iso_or_equiv
_atom_site_adp_type
_atom_site_occupancy
_atom_site_symmetry_multiplicity
_atom_site_calc_flag
_atom_site_refinement_flags
_atom_site_disorder_assembly
_atom_site_disorder_group
Nd1 Nd 0.9740 0.0876 0.7287 0.006 Uani 0.1391(19) 1 d P A 1
Fe2 Fe 0.7858 -0.2473 0.5366 0.007 Uani 0.1391(19) 1 d P A 1
C1 C 0.7037 -0.2096 0.5923 0.011 Uani 0.1391(19) 1 d P A 1
N1 N 0.6535 -0.1887 0.6249 0.014 Uani 0.1391(19) 1 d P A 1
C2 C 0.7212 -0.3957 0.4859 0.012 Uani 0.1391(19) 1 d P A 1
N2 N 0.6816 -0.4866 0.4580 0.017 Uani 0.1391(19) 1 d P A 1
C3 C 0.7464 -0.0887 0.4736 0.011 Uani 0.1391(19) 1 d P A 1
N3 N 0.7219 0.0052 0.4357 0.017 Uani 0.1391(19) 1 d P A 1
C4 C 0.8667 -0.2872 0.4799 0.011 Uani 0.1391(19) 1 d P A 1
N4 N 0.9149 -0.3107 0.4452 0.014 Uani 0.1391(19) 1 d P A 1
C5 C 0.8265 -0.4072 0.5977 0.010 Uani 0.1391(19) 1 d P A 1
N5 N 0.8523 -0.5036 0.6335 0.013 Uani 0.1391(19) 1 d P A 1
C6 C 0.8488 -0.1047 0.5928 0.010 Uani 0.1391(19) 1 d P A 1
N6 N 0.8854 -0.0219 0.6291 0.012 Uani 0.1391(19) 1 d P A 1
O10 O 0.8728 -0.0308 0.7837 0.014 Uani 0.1391(19) 1 d P A 1
C10 C 0.8447 -0.0845 0.8349 0.011 Uani 0.1391(19) 1 d P A 1
H10 H 0.8441 -0.0229 0.8736 0.013 Uiso 0.1391(19) 1 calc PR A 1
N10 N 0.8161 -0.2222 0.8371 0.010 Uani 0.1391(19) 1 d P A 1
C11 C 0.7860 -0.2795 0.8991 0.014 Uani 0.1391(19) 1 d P A 1
H11A H 0.7875 -0.1998 0.9330 0.021 Uiso 0.1391(19) 1 calc PR A 1
H11B H 0.8172 -0.3634 0.9177 0.021 Uiso 0.1391(19) 1 calc PR A 1
H11C H 0.7335 -0.3128 0.8875 0.021 Uiso 0.1391(19) 1 calc PR A 1
C12 C 0.8151 -0.3241 0.7782 0.017 Uani 0.1391(19) 1 d P A 1
H12A H 0.8288 -0.2685 0.7390 0.025 Uiso 0.1391(19) 1 calc PR A 1
H12B H 0.7642 -0.3664 0.7676 0.025 Uiso 0.1391(19) 1 calc PR A 1
H12C H 0.8518 -0.4048 0.7892 0.025 Uiso 0.1391(19) 1 calc PR A 1
O20 O 1.0291 -0.1348 0.7886 0.013 Uani 0.1391(19) 1 d P A 1
C20 C 1.0349 -0.1628 0.8521 0.014 Uani 0.1391(19) 1 d P A 1
H20 H 1.0417 -0.0809 0.8824 0.017 Uiso 0.1391(19) 1 calc PR A 1
N20 N 1.0322 -0.2992 0.8789 0.016 Uani 0.1391(19) 1 d P A 1
C21 C 1.0215 -0.4328 0.8358 0.029 Uani 0.1391(19) 1 d P A 1
H21A H 1.0109 -0.4027 0.7882 0.044 Uiso 0.1391(19) 1 calc PR A 1
H21B H 0.9788 -0.4912 0.8487 0.044 Uiso 0.1391(19) 1 calc PR A 1
H21C H 1.0677 -0.4935 0.8418 0.044 Uiso 0.1391(19) 1 calc PR A 1
C22 C 1.0389 -0.3210 0.9539 0.024 Uani 0.1391(19) 1 d P A 1
H22A H 1.0403 -0.2236 0.9763 0.036 Uiso 0.1391(19) 1 calc PR A 1
H22B H 1.0857 -0.3756 0.9688 0.036 Uiso 0.1391(19) 1 calc PR A 1
H22C H 0.9952 -0.3779 0.9656 0.036 Uiso 0.1391(19) 1 calc PR A 1
O30 O 1.0526 -0.0132 0.6463 0.014 Uani 0.1391(19) 1 d P A 1
C30 C 1.0774 -0.0700 0.5946 0.012 Uani 0.1391(19) 1 d P A 1
H30 H 1.0989 -0.0044 0.5646 0.014 Uiso 0.1391(19) 1 calc PR A 1
N30 N 1.0754 -0.2154 0.5793 0.011 Uani 0.1391(19) 1 d P A 1
C31 C 1.1083 -0.2742 0.5189 0.016 Uani 0.1391(19) 1 d P A 1
H31A H 1.1225 -0.1908 0.4912 0.023 Uiso 0.1391(19) 1 calc PR A 1
H31B H 1.0706 -0.3365 0.4921 0.023 Uiso 0.1391(19) 1 calc PR A 1
H31C H 1.1534 -0.3341 0.5339 0.023 Uiso 0.1391(19) 1 calc PR A 1
C32 C 1.0391 -0.3242 0.6219 0.016 Uani 0.1391(19) 1 d P A 1
H32A H 1.0399 -0.2846 0.6680 0.024 Uiso 0.1391(19) 1 calc PR A 1
H32B H 1.0669 -0.4187 0.6234 0.024 Uiso 0.1391(19) 1 calc PR A 1
H32C H 0.9864 -0.3410 0.6025 0.024 Uiso 0.1391(19) 1 calc PR A 1
O40 O 1.1038 0.1791 0.7618 0.016 Uani 0.1391(19) 1 d P A 1
C40 C 1.1548 0.2167 0.7262 0.016 Uani 0.1391(19) 1 d P A 1
H40 H 1.1403 0.2390 0.6797 0.019 Uiso 0.1391(19) 1 calc PR A 1
N40 N 1.2278 0.2267 0.7501 0.017 Uani 0.1391(19) 1 d P A 1
C41 C 1.2537 0.1870 0.8221 0.023 Uani 0.1391(19) 1 d P A 1
H41A H 1.2652 0.2783 0.8484 0.035 Uiso 0.1391(19) 1 calc PR A 1
H41B H 1.2993 0.1249 0.8241 0.035 Uiso 0.1391(19) 1 calc PR A 1
H41C H 1.2134 0.1318 0.8411 0.035 Uiso 0.1391(19) 1 calc PR A 1
C42 C 1.2852 0.2724 0.7059 0.025 Uani 0.1391(19) 1 d P A 1
H42A H 1.3214 0.1908 0.7027 0.037 Uiso 0.1391(19) 1 calc PR A 1
H42B H 1.3124 0.3606 0.7252 0.037 Uiso 0.1391(19) 1 calc PR A 1
H42C H 1.2601 0.2961 0.6606 0.037 Uiso 0.1391(19) 1 calc PR A 1
O1 O 0.9877 0.1832 0.8482 0.013 Uani 0.1391(19) 1 d PD A 1
H1B H 1.0332 0.2302 0.8693 0.020 Uiso 0.1391(19) 1 d PD A 1
H1A H 0.9434 0.2230 0.8658 0.020 Uiso 0.1391(19) 1 d PD A 1
O2 O 0.9858 0.3035 0.6516 0.012 Uani 0.1391(19) 1 d PD A 1
H2A H 0.9449 0.3746 0.6445 0.019 Uiso 0.1391(19) 1 d PD A 1
H2B H 1.0168 0.3032 0.6150 0.019 Uiso 0.1391(19) 1 d PD A 1
O3 O 0.8703 0.2750 0.7351 0.014 Uani 0.1391(19) 1 d PD A 1
H3B H 0.8593 0.3599 0.7056 0.021 Uiso 0.1391(19) 1 d PD A 1
H3A H 0.8519 0.2877 0.7789 0.021 Uiso 0.1391(19) 1 d PD A 1
O99 O 0.8943 0.7336 0.0636 0.016 Uani 0.1391(19) 1 d PD A 1
H99A H 0.8708 0.8318 0.0625 0.024 Uiso 0.1391(19) 1 d PD A 1
H99B H 0.8573 0.6615 0.0780 0.024 Uiso 0.1391(19) 1 d PD A 1
Nd1G Nd 0.974282(13) 0.07831(4) 0.725907(17) 0.04080(15) Uani 0.8609(19) 1 d P A 2
Fe2G Fe 0.78477(3) -0.25539(7) 0.53978(4) 0.03884(19) Uani 0.8609(19) 1 d P A 2
C1G C 0.7046(3) -0.2248(5) 0.5973(3) 0.0478(11) Uani 0.8609(19) 1 d P A 2
N1G N 0.6547(3) -0.2079(5) 0.6309(3) 0.0604(12) Uani 0.8609(19) 1 d P A 2
C2G C 0.7217(3) -0.4015(7) 0.4894(4) 0.0680(15) Uani 0.8609(19) 1 d P A 2
N2G N 0.6830(4) -0.5000(7) 0.4623(3) 0.106(2) Uani 0.8609(19) 1 d P A 2
C3G C 0.7404(3) -0.0978(6) 0.4826(3) 0.0534(12) Uani 0.8609(19) 1 d P A 2
N3G N 0.7120(3) 0.0029(6) 0.4484(3) 0.0758(14) Uani 0.8609(19) 1 d P A 2
C4G C 0.8596(3) -0.2855(5) 0.4777(3) 0.0532(12) Uani 0.8609(19) 1 d P A 2
N4G N 0.9058(3) -0.3041(5) 0.4387(3) 0.0690(13) Uani 0.8609(19) 1 d P A 2
C5G C 0.8303(2) -0.4163(5) 0.5981(2) 0.0416(9) Uani 0.8609(19) 1 d P A 2
N5G N 0.8599(2) -0.5100(4) 0.6329(2) 0.0489(10) Uani 0.8609(19) 1 d P A 2
C6G C 0.8487(2) -0.1136(4) 0.5940(2) 0.0395(10) Uani 0.8609(19) 1 d P A 2
N6G N 0.8878(2) -0.0277(4) 0.6282(2) 0.0470(10) Uani 0.8609(19) 1 d P A 2
O10G O 0.8740(2) -0.0439(4) 0.7806(2) 0.0618(10) Uani 0.8609(19) 1 d P A 2
C10G C 0.8439(3) -0.0939(5) 0.8310(3) 0.0520(12) Uani 0.8609(19) 1 d PD A 2
H10G H 0.8409 -0.0298 0.8686 0.062 Uiso 0.8609(19) 1 calc PR A 2
N10G N 0.8165(2) -0.2315(4) 0.8337(2) 0.0450(9) Uani 0.8609(19) 1 d PD A 2
C11G C 0.7843(3) -0.2864(6) 0.8956(3) 0.0590(13) Uani 0.8609(19) 1 d PD A 2
H11D H 0.7860 -0.2061 0.9292 0.088 Uiso 0.8609(19) 1 calc PR A 2
H11E H 0.8142 -0.3713 0.9148 0.088 Uiso 0.8609(19) 1 calc PR A 2
H11F H 0.7315 -0.3176 0.8832 0.088 Uiso 0.8609(19) 1 calc PR A 2
C12G C 0.8169(4) -0.3348(6) 0.7777(3) 0.0736(17) Uani 0.8609(19) 1 d PD A 2
H12D H 0.8304 -0.2815 0.7378 0.110 Uiso 0.8609(19) 1 calc PR A 2
H12E H 0.7663 -0.3790 0.7674 0.110 Uiso 0.8609(19) 1 calc PR A 2
H12F H 0.8541 -0.4138 0.7901 0.110 Uiso 0.8609(19) 1 calc PR A 2
O20G O 1.0331(3) -0.1422(6) 0.7881(3) 0.1006(16) Uiso 0.8609(19) 1 d P A 2
C20G C 1.0334(7) -0.1821(13) 0.8512(7) 0.165(4) Uiso 0.8609(19) 1 d PD A 2
H20G H 1.0400 -0.1127 0.8875 0.198 Uiso 0.8609(19) 1 calc PR A 2
N20G N 1.0230(6) -0.3386(13) 0.8618(6) 0.183(4) Uiso 0.8609(19) 1 d PD A 2
C21G C 1.0241(12) -0.446(2) 0.8061(11) 0.357(13) Uiso 0.8609(19) 1 d PD A 2
H21D H 1.0020 -0.3998 0.7636 0.536 Uiso 0.8609(19) 1 calc PR A 2
H21E H 0.9944 -0.5341 0.8154 0.536 Uiso 0.8609(19) 1 calc PR A 2
H21F H 1.0765 -0.4754 0.8023 0.536 Uiso 0.8609(19) 1 calc PR A 2
C22G C 1.0185(11) -0.3687(18) 0.9373(8) 0.280(9) Uiso 0.8609(19) 1 d PD A 2
H22D H 1.0697 -0.3673 0.9619 0.421 Uiso 0.8609(19) 1 calc PR A 2
H22E H 0.9954 -0.4666 0.9426 0.421 Uiso 0.8609(19) 1 calc PR A 2
H22F H 0.9875 -0.2915 0.9556 0.421 Uiso 0.8609(19) 1 calc PR A 2
O30G O 1.0584(2) -0.0259(4) 0.6490(3) 0.0731(12) Uani 0.8609(19) 1 d P A 2
C30G C 1.0798(3) -0.0731(6) 0.5942(4) 0.0684(16) Uani 0.8609(19) 1 d PD A 2
H30G H 1.1002 -0.0018 0.5660 0.082 Uiso 0.8609(19) 1 calc PR A 2
N30G N 1.0762(2) -0.2122(4) 0.5729(2) 0.0542(11) Uani 0.8609(19) 1 d PD A 2
C31G C 1.1069(5) -0.2599(8) 0.5108(3) 0.094(2) Uani 0.8609(19) 1 d PD A 2
H31D H 1.1199 -0.1720 0.4853 0.141 Uiso 0.8609(19) 1 calc PR A 2
H31E H 1.0687 -0.3191 0.4829 0.141 Uiso 0.8609(19) 1 calc PR A 2
H31F H 1.1524 -0.3205 0.5228 0.141 Uiso 0.8609(19) 1 calc PR A 2
C32G C 1.0383(4) -0.3253(7) 0.6083(4) 0.088(2) Uani 0.8609(19) 1 d PD A 2
H32D H 1.0365 -0.2943 0.6553 0.133 Uiso 0.8609(19) 1 calc PR A 2
H32E H 1.0662 -0.4195 0.6075 0.133 Uiso 0.8609(19) 1 calc PR A 2
H32F H 0.9865 -0.3390 0.5860 0.133 Uiso 0.8609(19) 1 calc PR A 2
O40G O 1.1090(3) 0.1712(5) 0.7646(3) 0.0955(15) Uiso 0.8609(19) 1 d P A 2
C40G C 1.1567(7) 0.2080(12) 0.7218(7) 0.158(4) Uiso 0.8609(19) 1 d PD A 2
H40G H 1.1363 0.2110 0.6754 0.189 Uiso 0.8609(19) 1 calc PR A 2
N40G N 1.2368(11) 0.245(3) 0.7362(14) 0.369(10) Uiso 0.8609(19) 1 d PD A 2
C41G C 1.2756(18) 0.204(4) 0.8308(17) 0.55(2) Uiso 0.8609(19) 1 d PD A 2
H41D H 1.2329 0.1915 0.8574 0.818 Uiso 0.8609(19) 1 calc PR A 2
H41E H 1.3070 0.2883 0.8490 0.818 Uiso 0.8609(19) 1 calc PR A 2
H41F H 1.3062 0.1133 0.8333 0.818 Uiso 0.8609(19) 1 calc PR A 2
C42G C 1.271(2) 0.378(5) 0.687(2) 0.69(4) Uiso 0.8609(19) 1 d PD A 2
H42D H 1.2885 0.3303 0.6469 1.029 Uiso 0.8609(19) 1 calc PR A 2
H42E H 1.3130 0.4302 0.7126 1.029 Uiso 0.8609(19) 1 calc PR A 2
H42F H 1.2302 0.4487 0.6717 1.029 Uiso 0.8609(19) 1 calc PR A 2
O1G O 0.9863(2) 0.1782(5) 0.8454(2) 0.0817(13) Uani 0.8609(19) 1 d P A 2
O2G O 0.99286(18) 0.2977(3) 0.65325(19) 0.0507(8) Uani 0.8609(19) 1 d P A 2
O3G O 0.8703(2) 0.2683(4) 0.73160(19) 0.0623(10) Uani 0.8609(19) 1 d P A 2
O99G O 0.8778(4) 0.7495(7) 0.0839(4) 0.171(3) Uani 0.8609(19) 1 d P A 2

loop_
_atom_site_aniso_label
_atom_site_aniso_U_11
_atom_site_aniso_U_22
_atom_site_aniso_U_33
_atom_site_aniso_U_23
_atom_site_aniso_U_13
_atom_site_aniso_U_12
Nd1 0.007 0.006 0.007 0.001 0.002 0.000
Fe2 0.007 0.006 0.007 0.000 0.002 0.000
C1 0.011 0.010 0.011 0.000 0.003 -0.001
N1 0.013 0.016 0.014 -0.001 0.005 0.000
C2 0.013 0.011 0.011 -0.001 0.001 -0.001
N2 0.020 0.013 0.017 -0.003 -0.001 -0.004
C3 0.012 0.010 0.012 0.000 0.002 0.000
N3 0.017 0.014 0.019 0.004 0.000 0.002
C4 0.012 0.010 0.011 0.001 0.003 0.000
N4 0.015 0.015 0.015 0.002 0.006 0.002
C5 0.011 0.009 0.010 0.001 0.003 0.000
N5 0.016 0.011 0.013 0.003 0.002 0.002
C6 0.009 0.010 0.010 0.000 0.002 0.000
N6 0.012 0.011 0.013 -0.001 0.000 -0.002
O10 0.013 0.014 0.014 0.003 0.004 -0.004
C10 0.011 0.010 0.011 0.000 0.003 -0.001
N10 0.012 0.008 0.010 0.000 0.003 -0.002
C11 0.018 0.013 0.012 0.003 0.004 -0.003
C12 0.022 0.013 0.015 -0.004 0.005 -0.002
O20 0.016 0.011 0.013 0.004 0.003 0.003
C20 0.015 0.013 0.015 0.004 0.004 0.003
N20 0.014 0.015 0.019 0.009 0.002 0.001
C21 0.038 0.015 0.032 0.006 -0.010 -0.005
C22 0.023 0.028 0.021 0.013 0.007 0.007
O30 0.014 0.012 0.016 -0.003 0.006 0.001
C30 0.013 0.010 0.014 0.001 0.006 0.001
N30 0.013 0.009 0.012 0.000 0.004 0.000
C31 0.019 0.016 0.013 -0.003 0.005 0.002
C32 0.018 0.011 0.020 0.001 0.007 -0.002
O40 0.010 0.023 0.014 0.001 0.001 -0.004
C40 0.013 0.023 0.013 0.001 0.000 -0.005
N40 0.011 0.025 0.015 -0.002 0.003 -0.004
C41 0.017 0.034 0.018 -0.001 -0.002 0.000
C42 0.018 0.033 0.025 -0.003 0.009 -0.009
O1 0.011 0.015 0.014 -0.004 0.000 0.001
O2 0.013 0.012 0.014 0.004 0.006 0.003
O3 0.016 0.015 0.013 0.004 0.007 0.007
O99 0.014 0.014 0.018 -0.001 -0.001 0.000
Nd1G 0.04262(19) 0.03282(14) 0.0494(2) 0.00089(12) 0.01558(12) 0.00064(10)
Fe2G 0.0421(3) 0.0358(3) 0.0416(4) 0.0023(3) 0.0173(3) 0.0017(2)
C1G 0.053(2) 0.038(2) 0.055(3) 0.004(2) 0.018(2) 0.0030(18)
N1G 0.065(3) 0.056(2) 0.069(3) 0.008(2) 0.041(3) 0.0092(19)
C2G 0.074(3) 0.060(3) 0.073(4) 0.004(3) 0.021(3) -0.002(3)
N2G 0.122(5) 0.094(4) 0.100(5) -0.009(4) -0.001(4) -0.030(4)
C3G 0.055(3) 0.053(3) 0.056(3) 0.007(2) 0.019(2) 0.001(2)
N3G 0.081(3) 0.081(3) 0.068(4) 0.017(3) 0.021(3) 0.016(3)
C4G 0.061(3) 0.041(2) 0.064(4) 0.010(2) 0.032(3) 0.008(2)
N4G 0.078(3) 0.052(3) 0.086(4) 0.013(2) 0.047(3) 0.012(2)
C5G 0.045(2) 0.038(2) 0.046(3) -0.004(2) 0.026(2) 0.0004(19)
N5G 0.059(2) 0.0364(19) 0.055(3) 0.0029(18) 0.025(2) 0.0094(17)
C6G 0.045(2) 0.037(2) 0.040(3) 0.0079(18) 0.019(2) 0.0103(16)
N6G 0.052(2) 0.0383(19) 0.053(3) -0.0033(17) 0.014(2) 0.0027(16)
O10G 0.072(2) 0.059(2) 0.059(2) 0.0157(17) 0.026(2) -0.0190(16)
C10G 0.057(3) 0.039(2) 0.063(3) 0.001(2) 0.019(3) -0.002(2)
N10G 0.052(2) 0.0285(16) 0.057(3) 0.0009(16) 0.0167(19) -0.0017(14)
C11G 0.070(3) 0.051(3) 0.061(4) 0.012(2) 0.029(3) -0.007(2)
C12G 0.098(4) 0.054(3) 0.069(4) -0.019(3) 0.014(4) 0.006(3)
O30G 0.063(2) 0.060(2) 0.104(4) -0.022(2) 0.040(2) 0.0066(16)
C30G 0.070(3) 0.046(3) 0.095(5) 0.000(3) 0.034(3) 0.007(3)
N30G 0.067(3) 0.036(2) 0.062(3) 0.0028(19) 0.020(2) 0.0016(17)
C31G 0.142(6) 0.083(4) 0.065(4) -0.015(4) 0.041(5) 0.006(4)
C32G 0.082(4) 0.060(4) 0.129(7) 0.008(4) 0.036(4) -0.001(3)
O1G 0.074(3) 0.091(3) 0.077(3) -0.027(2) 0.001(2) -0.001(2)
O2G 0.0522(17) 0.0433(17) 0.061(2) 0.0139(15) 0.0257(17) 0.0044(13)
O3G 0.080(2) 0.0486(19) 0.067(2) 0.0167(17) 0.044(2) 0.0256(16)
O99G 0.142(5) 0.104(4) 0.241(9) 0.007(5) -0.091(6) -0.008(4)

loop_
_atom_type_symbol
_atom_type_description
_atom_type_scat_dispersion_real
_atom_type_scat_dispersion_imag
_atom_type_scat_source
C C -0.0001 0.0005 'International Tables Vol C Tables 4.2.6.8 and 6.1.1.4'
H H 0.0000 0.0000 'International Tables Vol C Tables 4.2.6.8 and 6.1.1.4'
N N 0.0005 0.0010 'International Tables Vol C Tables 4.2.6.8 and 6.1.1.4'
O O 0.0017 0.0018 'International Tables Vol C Tables 4.2.6.8 and 6.1.1.4'
Fe Fe 0.1985 0.3063 'International Tables Vol C Tables 4.2.6.8 and 6.1.1.4'
Nd Nd -0.9799 1.1650 'International Tables Vol C Tables 4.2.6.8 and 6.1.1.4'

loop_
_geom_angle_atom_site_label_1
_geom_angle_atom_site_label_2
_geom_angle_atom_site_label_3
_geom_angle
O30 Nd1 O10 130.060(1)
O30 Nd1 O40 73.324(2)
O10 Nd1 O40 137.503(1)
O30 Nd1 O20 78.414(2)
O10 Nd1 O20 72.788(2)
O40 Nd1 O20 80.532(1)
O30 Nd1 O2 77.284(1)
O10 Nd1 O2 136.798(1)
O40 Nd1 O2 76.230(1)
O20 Nd1 O2 150.231(2)
O30 Nd1 O3 139.600(1)
O10 Nd1 O3 71.762(1)
O40 Nd1 O3 115.626(1)
O20 Nd1 O3 140.354(1)
O2 Nd1 O3 68.000(2)
O30 Nd1 O1 139.565(2)
O10 Nd1 O1 73.750(1)
O40 Nd1 O1 69.532(1)
O20 Nd1 O1 80.277(1)
O2 Nd1 O1 108.116(2)
O3 Nd1 O1 73.298(2)
O30 Nd1 N6 71.865(2)
O10 Nd1 N6 76.345(2)
O40 Nd1 N6 143.225(1)
O20 Nd1 N6 103.544(2)
O2 Nd1 N6 84.898(2)
O3 Nd1 N6 84.766(2)
O1 Nd1 N6 147.159(1)
C2 Fe2 C4 90.243(2)
C2 Fe2 C6 176.2
C4 Fe2 C6 92.272(2)
C2 Fe2 C1 88.755(1)
C4 Fe2 C1 179.0
C6 Fe2 C1 88.733(1)
C2 Fe2 C5 88.354(2)
C4 Fe2 C5 88.910(1)
C6 Fe2 C5 88.895(3)
C1 Fe2 C5 91.167(1)
C2 Fe2 C3 91.257(2)
C4 Fe2 C3 89.783(2)
C6 Fe2 C3 91.552(2)
C1 Fe2 C3 90.132(1)
C5 Fe2 C3 178.6
N1 C1 Fe2 178.737(1)
N2 C2 Fe2 177.268(1)
N3 C3 Fe2 179.106(1)
N4 C4 Fe2 179.362(1)
N5 C5 Fe2 178.408(1)
N6 C6 Fe2 176.926(1)
C6 N6 Nd1 162.920(1)
C10 O10 Nd1 153.2
O10 C10 N10 124.063(2)
C10 N10 C12 120.742(3)
C10 N10 C11 121.340(2)
C12 N10 C11 117.904(2)
C20 O20 Nd1 128.049(3)
O20 C20 N20 124.727(1)
C20 N20 C21 121.453(2)
C20 N20 C22 120.917(1)
C21 N20 C22 117.626(1)
C30 O30 Nd1 165.593(2)
O30 C30 N30 124.832(1)
C30 N30 C32 120.813(1)
C30 N30 C31 121.654(1)
C32 N30 C31 117.528(1)
C40 O40 Nd1 130.599(1)
O40 C40 N40 123.454(2)
C40 N40 C42 121.151(2)
C40 N40 C41 120.202(2)
C42 N40 C41 118.618(1)
O30G Nd1G O10G 129.43(14)
O30G Nd1G O2G 78.88(13)
O10G Nd1G O2G 139.89(11)
O30G Nd1G O20G 75.85(17)
O10G Nd1G O20G 73.07(15)
O2G Nd1G O20G 147.03(15)
O30G Nd1G N6G 74.63(14)
O10G Nd1G N6G 76.40(13)
O2G Nd1G N6G 87.79(12)
O20G Nd1G N6G 105.31(14)
O30G Nd1G O1G 137.18(14)
O10G Nd1G O1G 74.16(14)
O2G Nd1G O1G 105.24(13)
O20G Nd1G O1G 80.31(16)
N6G Nd1G O1G 146.85(14)
O30G Nd1G O3G 142.16(14)
O10G Nd1G O3G 73.12(12)
O2G Nd1G O3G 68.83(11)
O20G Nd1G O3G 141.14(15)
N6G Nd1G O3G 84.68(13)
O1G Nd1G O3G 72.51(13)
O30G Nd1G O40G 72.25(16)
O10G Nd1G O40G 135.45(15)
O2G Nd1G O40G 74.57(14)
O20G Nd1G O40G 77.78(16)
N6G Nd1G O40G 144.81(16)
O1G Nd1G O40G 68.23(16)
O3G Nd1G O40G 115.31(14)
C3G Fe2G C2G 91.2(2)
C3G Fe2G C4G 89.4(2)
C2G Fe2G C4G 88.5(3)
C3G Fe2G C1G 88.1(2)
C2G Fe2G C1G 88.9(2)
C4G Fe2G C1G 176.4(2)
C3G Fe2G C6G 91.0(2)
C2G Fe2G C6G 177.5(2)
C4G Fe2G C6G 92.6(2)
C1G Fe2G C6G 90.10(19)
C3G Fe2G C5G 179.8(2)
C2G Fe2G C5G 88.9(2)
C4G Fe2G C5G 90.45(19)
C1G Fe2G C5G 92.07(19)
C6G Fe2G C5G 88.91(17)
N1G C1G Fe2G 178.3(5)
N2G C2G Fe2G 174.8(6)
N3G C3G Fe2G 178.2(5)
N4G C4G Fe2G 179.6(5)
N5G C5G Fe2G 177.7(4)
N6G C6G Fe2G 179.0(4)
C6G N6G Nd1G 160.7(3)
C10G O10G Nd1G 154.4(3)
O10G C10G N10G 123.4(5)
C10G N10G C12G 121.8(5)
C10G N10G C11G 121.0(4)
C12G N10G C11G 117.2(4)
C20G O20G Nd1G 130.4(7)
O20G C20G N20G 115.1(11)
C20G N20G C21G 121.2(13)
C20G N20G C22G 109.7(11)
C21G N20G C22G 128.9(14)
C30G O30G Nd1G 158.6(4)
O30G C30G N30G 125.7(6)
C30G N30G C32G 121.2(5)
C30G N30G C31G 122.4(5)
C32G N30G C31G 116.3(5)
C40G O40G Nd1G 122.5(7)
O40G C40G N40G 128.3(17)
C40G N40G C42G 117(2)
C40G N40G C41G 112(2)
C42G N40G C41G 125(2)

loop_
_geom_bond_atom_site_label_1
_geom_bond_atom_site_label_2
_geom_bond_distance
Nd1 O30 2.3943
Nd1 O10 2.4018
Nd1 O40 2.4103
Nd1 O20 2.4153
Nd1 O2 2.4429
Nd1 O3 2.4558
Nd1 O1 2.4586
Nd1 N6 2.5220
Fe2 C2 1.9161
Fe2 C4 1.9194
Fe2 C6 1.9195
Fe2 C1 1.9199
Fe2 C5 1.9221
Fe2 C3 1.9273
C1 N1 1.1531
C2 N2 1.1490
C3 N3 1.1548
C4 N4 1.1547
C5 N5 1.1530
C6 N6 1.1518
O10 C10 1.2516
C10 N10 1.3107
N10 C12 1.4535
N10 C11 1.4606
O20 C20 1.2527
C20 N20 1.3101
N20 C21 1.4416
N20 C22 1.4628
O30 C30 1.2455
C30 N30 1.3112
N30 C32 1.4573
N30 C31 1.4614
O40 C40 1.2322
C40 N40 1.3023
N40 C42 1.4487
N40 C41 1.4633
Nd1G O30G 2.394(4)
Nd1G O10G 2.400(3)
Nd1G O2G 2.435(3)
Nd1G O20G 2.444(5)
Nd1G N6G 2.465(4)
Nd1G O1G 2.471(4)
Nd1G O3G 2.472(3)
Nd1G O40G 2.510(5)
Fe2G C3G 1.883(5)
Fe2G C2G 1.887(6)
Fe2G C4G 1.896(5)
Fe2G C1G 1.907(5)
Fe2G C6G 1.904(5)
Fe2G C5G 1.924(5)
C1G N1G 1.154(6)
C2G N2G 1.180(7)
C3G N3G 1.181(6)
C4G N4G 1.178(6)
C5G N5G 1.149(5)
C6G N6G 1.169(5)
O10G C10G 1.244(6)
C10G N10G 1.303(5)
N10G C12G 1.419(6)
N10G C11G 1.467(6)
O20G C20G 1.277(12)
C20G N20G 1.405(11)
N20G C21G 1.438(16)
N20G C22G 1.504(15)
O30G C30G 1.243(7)
C30G N30G 1.290(6)
N30G C32G 1.415(7)
N30G C31G 1.440(7)
O40G C40G 1.284(13)
C40G N40G 1.425(15)
N40G C42G 1.67(4)
N40G C41G 1.92(3)
